data_2229494
loop_
_publ_author_name
'Dai, Wei-Min'
'Zhou, He'
'Hu, Yi-Qiao'

_publ_section_title
;
 2-Amino-6-methylpyridinium 4-nitrobenzoate
;
_journal_coeditor_code RZ2548
_journal_issue 3
_journal_name_full 'Acta Crystallographica Section E'
_journal_page_first o578
_journal_paper_doi 10.1107/S1600536811003539
_journal_volume 67
_journal_year 2011
_chemical_formula_iupac 'C6 H9 N2 +, C7 H4 N O4 -'
_chemical_formula_moiety 'C6 H9 N2 +, C7 H4 N O4 -'
_chemical_formula_sum 'C13 H13 N3 O4'
_chemical_formula_weight 275.26
_chemical_name_systematic
;
2-Amino-6-methylpyridinium 4-nitrobenzoate
;
_space_group_IT_number 4
_symmetry_cell_setting monoclinic
_symmetry_space_group_name_Hall 'P 2yb'
_symmetry_space_group_name_H-M 'P 1 21 1'
_atom_sites_solution_hydrogens geom
_atom_sites_solution_primary direct
_atom_sites_solution_secondary difmap
_audit_creation_method SHELXL-97
_cell_angle_alpha 90.00
_cell_angle_beta 101.802(7)
_cell_angle_gamma 90.00
_cell_formula_units_Z 2
_cell_length_a 8.0487(11)
_cell_length_b 6.7247(9)
_cell_length_c 12.7467(17)
_cell_measurement_reflns_used 1260
_cell_measurement_temperature 298(2)
_cell_measurement_theta_max 24.5
_cell_measurement_theta_min 2.5
_cell_volume 675.33(16)
_computing_cell_refinement 'SAINT (Bruker, 2007)'
_computing_data_collection 'SMART (Bruker, 2007)'
_computing_data_reduction 'SAINT (Bruker, 2007)'
_computing_molecular_graphics 'SHELXTL (Sheldrick, 2008)'
_computing_publication_material 'SHELXTL (Sheldrick, 2008)'
_computing_structure_refinement 'SHELXL97 (Sheldrick, 2008)'
_computing_structure_solution 'SHELXS97 (Sheldrick, 2008)'
_diffrn_ambient_temperature 298(2)
_diffrn_measured_fraction_theta_full 0.992
_diffrn_measured_fraction_theta_max 0.992
_diffrn_measurement_device_type 'Bruker SMART 1000 CCD area-detector'
_diffrn_measurement_method \w
_diffrn_radiation_monochromator graphite
_diffrn_radiation_source 'fine-focus sealed tube'
_diffrn_radiation_type MoK\a
_diffrn_radiation_wavelength 0.71073
_diffrn_reflns_av_R_equivalents 0.0264
_diffrn_reflns_av_sigmaI/netI 0.0258
_diffrn_reflns_limit_h_max 9
_diffrn_reflns_limit_h_min -10
_diffrn_reflns_limit_k_max 8
_diffrn_reflns_limit_k_min -8
_diffrn_reflns_limit_l_max 14
_diffrn_reflns_limit_l_min -16
_diffrn_reflns_number 4175
_diffrn_reflns_theta_full 27.00
_diffrn_reflns_theta_max 27.00
_diffrn_reflns_theta_min 1.63
_diffrn_standards_number 0
_exptl_absorpt_coefficient_mu 0.103
_exptl_absorpt_correction_T_max 0.9818
_exptl_absorpt_correction_T_min 0.9798
_exptl_absorpt_correction_type multi-scan
_exptl_absorpt_process_details '(SADABS; Bruker, 2001)'
_exptl_crystal_colour colourless
_exptl_crystal_density_diffrn 1.354
_exptl_crystal_density_method 'not measured'
_exptl_crystal_description block
_exptl_crystal_F_000 288
_exptl_crystal_size_max 0.20
_exptl_crystal_size_mid 0.20
_exptl_crystal_size_min 0.18
_refine_diff_density_max 0.122
_refine_diff_density_min -0.166
_refine_ls_extinction_method none
_refine_ls_goodness_of_fit_ref 1.039
_refine_ls_hydrogen_treatment mixed
_refine_ls_matrix_type full
_refine_ls_number_parameters 191
_refine_ls_number_reflns 1591
_refine_ls_number_restraints 5
_refine_ls_restrained_S_all 1.040
_refine_ls_R_factor_all 0.0521
_refine_ls_R_factor_gt 0.0389
_refine_ls_shift/su_max 0.001
_refine_ls_shift/su_mean 0.000
_refine_ls_structure_factor_coef Fsqd
_refine_ls_weighting_details 'calc w=1/[\s^2^(Fo^2^)+(0.0566P)^2^+0.0371P] where P=(Fo^2^+2Fc^2^)/3'
_refine_ls_weighting_scheme calc
_refine_ls_wR_factor_gt 0.0933
_refine_ls_wR_factor_ref 0.1052
_reflns_number_gt 1265
_reflns_number_total 1591
_reflns_threshold_expression I>2\s(I)
_cod_data_source_file rz2548.cif
_cod_data_source_block I
_cod_original_sg_symbol_H-M 'P 21'
_cod_database_code 2229494
_cod_database_fobs_code 2229494

loop_
_symmetry_equiv_pos_as_xyz
'x, y, z'
'-x, y+1/2, -z'

loop_
_atom_site_type_symbol
_atom_site_label
_atom_site_fract_x
_atom_site_fract_y
_atom_site_fract_z
_atom_site_U_iso_or_equiv
_atom_site_adp_type
_atom_site_calc_flag
_atom_site_refinement_flags
_atom_site_occupancy
_atom_site_disorder_assembly
_atom_site_disorder_group
N N1 0.6188(2) 0.2067(4) 0.26835(16) 0.0512(5) Uani d D 1 . .
N N2 0.5065(3) 0.1703(4) 0.08960(18) 0.0686(7) Uani d D 1 . .
N N3 1.1646(3) 0.0460(4) 0.2380(2) 0.0627(6) Uani d . 1 . .
O O1 1.1579(3) -0.0626(4) 0.16070(19) 0.0851(7) Uani d . 1 . .
O O2 1.2502(3) 0.0106(4) 0.32683(18) 0.0880(7) Uani d . 1 . .
O O3 0.7086(2) 0.8232(3) 0.09467(14) 0.0688(5) Uani d . 1 . .
O O4 0.8038(2) 0.8810(3) 0.26794(14) 0.0657(5) Uani d . 1 . .
C C1 1.0666(3) 0.2328(4) 0.2239(2) 0.0516(6) Uani d . 1 . .
C C2 0.9742(3) 0.2807(4) 0.1239(2) 0.0561(6) Uani d . 1 . .
H H2 0.9713 0.1955 0.0661 0.067 Uiso calc R 1 . .
C C3 0.8860(3) 0.4578(4) 0.11130(19) 0.0533(6) Uani d . 1 . .
H H3 0.8237 0.4927 0.0441 0.064 Uiso calc R 1 . .
C C4 0.8890(3) 0.5844(4) 0.19746(17) 0.0466(5) Uani d . 1 . .
C C5 0.9823(3) 0.5302(4) 0.29720(19) 0.0582(7) Uani d . 1 . .
H H5 0.9845 0.6137 0.3556 0.070 Uiso calc R 1 . .
C C6 1.0720(3) 0.3536(4) 0.3108(2) 0.0583(7) Uani d . 1 . .
H H6 1.1348 0.3177 0.3777 0.070 Uiso calc R 1 . .
C C7 0.7922(3) 0.7779(4) 0.1853(2) 0.0514(6) Uani d . 1 . .
C C8 0.6412(3) 0.3019(5) 0.3640(2) 0.0608(7) Uani d . 1 . .
C C9 0.5624(4) 0.4787(5) 0.3702(3) 0.0767(9) Uani d . 1 . .
H H9 0.5770 0.5468 0.4350 0.092 Uiso calc R 1 . .
C C10 0.4597(4) 0.5562(5) 0.2784(3) 0.0770(9) Uani d . 1 . .
H H10 0.4059 0.6775 0.2823 0.092 Uiso calc R 1 . .
C C11 0.4361(3) 0.4599(5) 0.1837(3) 0.0656(8) Uani d . 1 . .
H H11 0.3662 0.5135 0.1231 0.079 Uiso calc R 1 . .
C C12 0.5192(3) 0.2767(4) 0.1779(2) 0.0542(6) Uani d . 1 . .
C C13 0.7530(4) 0.2001(7) 0.4557(2) 0.0845(10) Uani d . 1 . .
H H13A 0.7053 0.0731 0.4672 0.127 Uiso calc R 1 . .
H H13B 0.7622 0.2801 0.5190 0.127 Uiso calc R 1 . .
H H13C 0.8636 0.1816 0.4399 0.127 Uiso calc R 1 . .
H H1 0.676(4) 0.092(3) 0.264(2) 0.080 Uiso d D 1 . .
H H2A 0.440(3) 0.204(5) 0.0282(13) 0.080 Uiso d D 1 . .
H H2B 0.571(3) 0.064(3) 0.088(2) 0.080 Uiso d D 1 . .

loop_
_atom_site_aniso_label
_atom_site_aniso_U_11
_atom_site_aniso_U_22
_atom_site_aniso_U_33
_atom_site_aniso_U_12
_atom_site_aniso_U_13
_atom_site_aniso_U_23
N1 0.0508(11) 0.0513(13) 0.0501(10) 0.0044(10) 0.0069(8) 0.0074(10)
N2 0.0733(15) 0.0610(16) 0.0586(13) 0.0073(13) -0.0163(11) 0.0064(13)
N3 0.0631(13) 0.0528(15) 0.0738(15) 0.0060(11) 0.0178(11) 0.0139(13)
O1 0.1048(16) 0.0672(14) 0.0887(15) 0.0245(13) 0.0325(13) 0.0011(13)
O2 0.0926(15) 0.0715(16) 0.0917(14) 0.0277(13) -0.0003(12) 0.0160(13)
O3 0.0837(12) 0.0484(11) 0.0595(10) 0.0035(10) -0.0198(8) 0.0002(9)
O4 0.0827(12) 0.0477(11) 0.0568(10) 0.0119(10) -0.0088(9) -0.0042(9)
C1 0.0492(12) 0.0439(14) 0.0621(14) -0.0003(10) 0.0125(10) 0.0091(12)
C2 0.0641(14) 0.0527(16) 0.0516(13) 0.0013(13) 0.0118(11) -0.0010(12)
C3 0.0603(14) 0.0508(15) 0.0449(12) -0.0013(12) 0.0019(11) 0.0042(12)
C4 0.0483(12) 0.0389(12) 0.0485(12) -0.0047(10) 0.0001(9) 0.0038(10)
C5 0.0675(16) 0.0501(15) 0.0502(13) 0.0024(13) -0.0042(11) -0.0028(13)
C6 0.0625(15) 0.0531(17) 0.0531(13) 0.0044(12) -0.0027(11) 0.0072(12)
C7 0.0535(12) 0.0394(13) 0.0539(13) -0.0048(11) -0.0062(10) 0.0004(12)
C8 0.0603(14) 0.0689(17) 0.0555(14) 0.0064(14) 0.0173(11) 0.0015(14)
C9 0.079(2) 0.078(2) 0.0775(19) 0.0153(18) 0.0268(16) -0.0056(18)
C10 0.0680(17) 0.066(2) 0.102(2) 0.0169(16) 0.0304(16) 0.004(2)
C11 0.0519(14) 0.0621(18) 0.0810(19) 0.0102(13) 0.0097(13) 0.0150(16)
C12 0.0457(12) 0.0548(16) 0.0589(14) -0.0025(11) 0.0033(10) 0.0115(13)
C13 0.099(2) 0.102(3) 0.0512(15) 0.022(2) 0.0107(14) 0.0011(18)

loop_
_atom_type_symbol
_atom_type_description
_atom_type_scat_dispersion_real
_atom_type_scat_dispersion_imag
_atom_type_scat_source
C C 0.0033 0.0016 'International Tables Vol C Tables 4.2.6.8 and 6.1.1.4'
H H 0.0000 0.0000 'International Tables Vol C Tables 4.2.6.8 and 6.1.1.4'
N N 0.0061 0.0033 'International Tables Vol C Tables 4.2.6.8 and 6.1.1.4'
O O 0.0106 0.0060 'International Tables Vol C Tables 4.2.6.8 and 6.1.1.4'

loop_
_geom_angle_atom_site_label_1
_geom_angle_atom_site_label_2
_geom_angle_atom_site_label_3
_geom_angle_site_symmetry_1
_geom_angle_site_symmetry_3
_geom_angle
_geom_angle_publ_flag
C12 N1 C8 . . 123.4(2) ?
C12 N1 H1 . . 117.8(19) ?
C8 N1 H1 . . 118.7(19) ?
C12 N2 H2A . . 122.9(19) ?
C12 N2 H2B . . 121.1(18) ?
H2A N2 H2B . . 116(2) ?
O1 N3 O2 . . 123.8(2) ?
O1 N3 C1 . . 118.5(2) ?
O2 N3 C1 . . 117.7(2) ?
C6 C1 C2 . . 122.2(2) ?
C6 C1 N3 . . 118.7(2) ?
C2 C1 N3 . . 119.1(2) ?
C1 C2 C3 . . 118.5(2) ?
C1 C2 H2 . . 120.7 ?
C3 C2 H2 . . 120.7 ?
C2 C3 C4 . . 120.9(2) ?
C2 C3 H3 . . 119.6 ?
C4 C3 H3 . . 119.6 ?
C3 C4 C5 . . 118.9(2) ?
C3 C4 C7 . . 121.6(2) ?
C5 C4 C7 . . 119.5(2) ?
C6 C5 C4 . . 120.8(2) ?
C6 C5 H5 . . 119.6 ?
C4 C5 H5 . . 119.6 ?
C1 C6 C5 . . 118.6(2) ?
C1 C6 H6 . . 120.7 ?
C5 C6 H6 . . 120.7 ?
O4 C7 O3 . . 125.3(2) ?
O4 C7 C4 . . 116.4(2) ?
O3 C7 C4 . . 118.3(2) ?
N1 C8 C9 . . 119.2(3) ?
N1 C8 C13 . . 115.9(3) ?
C9 C8 C13 . . 124.9(3) ?
C8 C9 C10 . . 118.9(3) ?
C8 C9 H9 . . 120.5 ?
C10 C9 H9 . . 120.5 ?
C11 C10 C9 . . 121.7(3) ?
C11 C10 H10 . . 119.2 ?
C9 C10 H10 . . 119.2 ?
C10 C11 C12 . . 119.0(3) ?
C10 C11 H11 . . 120.5 ?
C12 C11 H11 . . 120.5 ?
N2 C12 N1 . . 118.0(2) ?
N2 C12 C11 . . 124.3(2) ?
N1 C12 C11 . . 117.7(3) ?
C8 C13 H13A . . 109.5 ?
C8 C13 H13B . . 109.5 ?
H13A C13 H13B . . 109.5 ?
C8 C13 H13C . . 109.5 ?
H13A C13 H13C . . 109.5 ?
H13B C13 H13C . . 109.5 ?

loop_
_geom_bond_atom_site_label_1
_geom_bond_atom_site_label_2
_geom_bond_site_symmetry_2
_geom_bond_distance
_geom_bond_publ_flag
N1 C12 . 1.348(3) ?
N1 C8 . 1.356(3) ?
N1 H1 . 0.908(10) ?
N2 C12 . 1.320(4) ?
N2 H2A . 0.883(10) ?
N2 H2B . 0.889(10) ?
N3 O1 . 1.218(3) ?
N3 O2 . 1.223(3) ?
N3 C1 . 1.475(3) ?
O3 C7 . 1.250(3) ?
O4 C7 . 1.249(3) ?
C1 C6 . 1.368(4) ?
C1 C2 . 1.376(3) ?
C2 C3 . 1.379(4) ?
C2 H2 . 0.9300 ?
C3 C4 . 1.386(3) ?
C3 H3 . 0.9300 ?
C4 C5 . 1.386(3) ?
C4 C7 . 1.508(3) ?
C5 C6 . 1.382(4) ?
C5 H5 . 0.9300 ?
C6 H6 . 0.9300 ?
C8 C9 . 1.357(4) ?
C8 C13 . 1.488(4) ?
C9 C10 . 1.389(4) ?
C9 H9 . 0.9300 ?
C10 C11 . 1.349(4) ?
C10 H10 . 0.9300 ?
C11 C12 . 1.411(4) ?
C11 H11 . 0.9300 ?
C13 H13A . 0.9600 ?
C13 H13B . 0.9600 ?
C13 H13C . 0.9600 ?

loop_
_geom_hbond_atom_site_label_D
_geom_hbond_atom_site_label_H
_geom_hbond_atom_site_label_A
_geom_hbond_site_symmetry_A
_geom_hbond_distance_DH
_geom_hbond_distance_HA
_geom_hbond_distance_DA
_geom_hbond_angle_DHA
N1 H1 O4 1_545 0.91(2) 1.75(3) 2.649(3) 173(2)
N2 H2A O3 2_645 0.89(2) 1.94(2) 2.812(3) 169.9(17)
N2 H2B O3 1_545 0.89(2) 1.95(2) 2.838(3) 176(2)
